data_7033367
loop_
_publ_author_name
'Coetzee, Jacorien'
'Eastham, Graham R.'
'Slawin, Alexandra M. Z.'
'Cole-Hamilton, David J'

_publ_section_title
;
 Iridium(I) PNP complexes in the sp&#x00B3; C-H bond activation of methyl
 propanoate and related esters.
;
_journal_issue 4
_journal_name_full 'Dalton transactions (Cambridge, England : 2003)'
_journal_page_first 1585
_journal_page_last 1591
_journal_paper_doi 10.1039/c4dt02859g
_journal_volume 44
_journal_year 2015
_chemical_formula_moiety 'C24 H43 B F4 Ir N O P2'
_chemical_formula_sum 'C24 H43 B F4 Ir N O P2'
_chemical_formula_weight 702.58
_chemical_properties_physical 'Air-sensitive, Moisture-sensitive'
_space_group_IT_number 14
_symmetry_cell_setting monoclinic
_symmetry_Int_Tables_number 14
_symmetry_space_group_name_Hall '-P 2yn'
_symmetry_space_group_name_H-M 'P 1 21/n 1'
_atom_sites_solution_hydrogens geom
_atom_sites_solution_primary direct
_atom_sites_solution_secondary difmap
_audit_update_record
;
2014-09-16 deposited with the CCDC.
2014-11-21 downloaded from the CCDC.
;
_cell_angle_alpha 90.0000
_cell_angle_beta 92.010(5)
_cell_angle_gamma 90.0000
_cell_formula_units_Z 4
_cell_length_a 12.306(2)
_cell_length_b 8.3002(15)
_cell_length_c 28.365(5)
_cell_measurement_reflns_used 9070
_cell_measurement_temperature 93
_cell_measurement_theta_max 28.70
_cell_measurement_theta_min 2.20
_cell_volume 2895.5(9)
_computing_cell_refinement 'CrystalClear-SM Expert 2.0 rc13'
_computing_data_collection 'CrystalClear-SM Expert 2.0 rc13 (Rigaku, 2009)'
_computing_data_reduction 'CrystalClear-SM Expert 2.0 rc13'
_computing_molecular_graphics 'CrystalStructure 4.1'
_computing_publication_material 'CrystalStructure 4.1 (Rigaku, 2014)'
_computing_structure_refinement 'SHELXL-2013 (Sheldrick, 2013)'
_computing_structure_solution 'SIR2004 (Burla, et al., 2005)'
_diffrn_ambient_temperature 93
_diffrn_detector_area_resol_mean 7.314
_diffrn_measured_fraction_theta_full 0.974
_diffrn_measured_fraction_theta_max 0.971
_diffrn_measurement_device_type 'Rigaku Mercury70'
_diffrn_measurement_method \w
_diffrn_radiation_type 'Mo K\a'
_diffrn_radiation_wavelength 0.71075
_diffrn_reflns_av_R_equivalents 0.0758
_diffrn_reflns_Laue_measured_fraction_full 0.974
_diffrn_reflns_Laue_measured_fraction_max 0.971
_diffrn_reflns_limit_h_max 14
_diffrn_reflns_limit_h_min -12
_diffrn_reflns_limit_k_max 9
_diffrn_reflns_limit_k_min -9
_diffrn_reflns_limit_l_max 34
_diffrn_reflns_limit_l_min -28
_diffrn_reflns_number 15439
_diffrn_reflns_point_group_measured_fraction_full 0.974
_diffrn_reflns_point_group_measured_fraction_max 0.971
_diffrn_reflns_theta_full 25.000
_diffrn_reflns_theta_max 25.367
_diffrn_reflns_theta_min 2.764
_diffrn_standards_number 0
_exptl_absorpt_coefficient_mu 4.777
_exptl_absorpt_correction_T_max 0.788
_exptl_absorpt_correction_T_min 0.456
_exptl_absorpt_correction_type multi-scan
_exptl_absorpt_process_details 'REQAB (Rigaku, 1998)'
_exptl_crystal_colour yellow
_exptl_crystal_density_diffrn 1.612
_exptl_crystal_density_method 'not measured'
_exptl_crystal_description prism
_exptl_crystal_F_000 1400.00
_exptl_crystal_recrystallization_method 'Re-crystallisation from solvent: dichloromethane, pentane'
_exptl_crystal_size_max 0.200
_exptl_crystal_size_mid 0.150
_exptl_crystal_size_min 0.050
_refine_diff_density_max 1.78
_refine_diff_density_min -1.62
_refine_ls_extinction_method none
_refine_ls_goodness_of_fit_ref 1.087
_refine_ls_hydrogen_treatment constr
_refine_ls_number_parameters 319
_refine_ls_number_reflns 5147
_refine_ls_number_restraints 0
_refine_ls_R_factor_all 0.0525
_refine_ls_R_factor_gt 0.0485
_refine_ls_shift/su_max 0.001
_refine_ls_structure_factor_coef Fsqd
_refine_ls_weighting_details 'w = 1/[\s^2^(Fo^2^)+(0.0491P)^2^+16.7504P] where P=(Fo^2^+2Fc^2^)/3'
_refine_ls_weighting_scheme calc
_refine_ls_wR_factor_gt 0.1217
_refine_ls_wR_factor_ref 0.1247
_reflns_number_gt 4721
_reflns_number_total 5147
_reflns_threshold_expression F^2^>2.0\s(F^2^)
_cod_data_source_file c4dt02859g2.cif
_cod_data_source_block jcdch26
_cod_depositor_comments 'Adding full bibliography for 7033366--7033367.cif.'
_cod_database_code 7033367
_shelxl_res_file
;
TITL jcdch26
CELL  0.71075 12.30600 8.30020 28.36500 90.00000 92.01000 90.00000
ZERR  4 0.00200 0.00150 0.00500 0.00000 0.00500 0.00000
LATT 1
SYMM .50-X, .50+Y, .50-Z
SFAC C H B F IR N O P
UNIT 96 172 4 16 4 4 4 8
OMIT     4   0   2
OMIT     0   2   7
OMIT    -1   1   3
OMIT     1   1   3
OMIT     0   1   1
OMIT     0   2   0
OMIT     2   0   6
OMIT    -2   1   5
OMIT     0   0   0
OMIT    -2   2   2
OMIT     0   1   3
L.S. 20
FMAP 2
PLAN -5
WPDB -2
HTAB
BOND $H
CONF
LIST 4
TEMP -180.0
ACTA 50
SIZE 0.200 0.150 0.050
WGHT    0.049100   16.750401
FVAR       0.37726
IR1   5    0.385723    0.129764    0.610808    11.00000    0.01994    0.02495 =
         0.01778   -0.00087    0.00071    0.00857
P1    8    0.532398    0.050109    0.659328    11.00000    0.01779    0.01998 =
         0.02033    0.00101    0.00076    0.00594
P2    8    0.231287    0.251837    0.577560    11.00000    0.02208    0.03252 =
         0.01655   -0.00149   -0.00145    0.01119
F1    4    0.528568   -0.033211    0.822703    11.00000    0.10752    0.08945 =
         0.05282    0.00600   -0.01287   -0.03860
F2    4    0.624985    0.191911    0.814726    11.00000    0.08395    0.18269 =
         0.06454    0.05501   -0.03271   -0.09447
F3    4    0.628738    0.057258    0.883580    11.00000    0.06390    0.08807 =
         0.04750    0.02153   -0.02366   -0.01949
F4    4    0.471347    0.175577    0.853550    11.00000    0.04832    0.10076 =
         0.15997    0.02997    0.02424    0.00744
O1    7    0.424368   -0.093141    0.529492    11.00000    0.07234    0.06984 =
         0.03653   -0.02454   -0.00863    0.04188
N1    6    0.350585    0.276640    0.669448    11.00000    0.01387    0.03157 =
         0.01700   -0.00299    0.00325    0.00505
C1    1    0.409798   -0.007264    0.560162    11.00000    0.03330    0.04654 =
         0.03210   -0.00277   -0.00315    0.02145
C2    1    0.479800    0.109512    0.716301    11.00000    0.03022    0.02619 =
         0.01821    0.00205   -0.00197    0.00650
AFIX  23
H2A   2    0.441714    0.016717    0.730149    11.00000   -1.20000
H2B   2    0.541445    0.138687    0.737997    11.00000   -1.20000
AFIX   0
C3    1    0.224314    0.426374    0.616983    11.00000    0.03058    0.02840 =
         0.02075   -0.00130   -0.00200    0.01357
AFIX  23
H3A   2    0.263299    0.517870    0.602892    11.00000   -1.20000
H3B   2    0.147304    0.458330    0.619791    11.00000   -1.20000
AFIX   0
C4    1    0.401794    0.251426    0.712008    11.00000    0.02046    0.02504 =
         0.02150    0.00443    0.00006    0.00553
C5    1    0.379836    0.347718    0.750293    11.00000    0.02576    0.03424 =
         0.02303   -0.00213   -0.00133   -0.00139
AFIX  43
H5    2    0.420093    0.334606    0.779231    11.00000   -1.20000
AFIX   0
C6    1    0.299631    0.462335    0.746319    11.00000    0.02702    0.03635 =
         0.02342   -0.00948    0.00579    0.00572
AFIX  43
H6    2    0.281542    0.525628    0.772824    11.00000   -1.20000
AFIX   0
C7    1    0.245550    0.484528    0.703323    11.00000    0.02034    0.02642 =
         0.03395   -0.00318    0.00630    0.00714
AFIX  43
H7    2    0.189544    0.562947    0.700128    11.00000   -1.20000
AFIX   0
C8    1    0.272803    0.393363    0.665355    11.00000    0.01755    0.01760 =
         0.02590    0.00005    0.00370   -0.00012
C9    1    0.556306   -0.174499    0.665781    11.00000    0.02960    0.02220 =
         0.02834   -0.00152    0.00301    0.00767
C10   1    0.626185   -0.227938    0.624704    11.00000    0.04056    0.02884 =
         0.03418   -0.00266   -0.00334    0.01067
AFIX 137
H10A  2    0.591041   -0.194389    0.594756    11.00000   -1.20000
H10B  2    0.633835   -0.345456    0.625152    11.00000   -1.20000
H10C  2    0.698219   -0.178029    0.628022    11.00000   -1.20000
AFIX   0
C11   1    0.614854   -0.216396    0.713357    11.00000    0.03852    0.03138 =
         0.03363    0.00348    0.00399    0.01056
AFIX 137
H11A  2    0.621523   -0.333642    0.716330    11.00000   -1.20000
H11B  2    0.572692   -0.174416    0.739335    11.00000   -1.20000
H11C  2    0.687438   -0.167674    0.714547    11.00000   -1.20000
AFIX   0
C12   1    0.448696   -0.264546    0.663201    11.00000    0.04037    0.02663 =
         0.05369    0.00422    0.01389   -0.00073
AFIX 137
H12A  2    0.461459   -0.378884    0.670000    11.00000   -1.20000
H12B  2    0.415290   -0.253134    0.631504    11.00000   -1.20000
H12C  2    0.399966   -0.219672    0.686435    11.00000   -1.20000
AFIX   0
C13   1    0.661629    0.164991    0.653007    11.00000    0.01779    0.02528 =
         0.04333   -0.00508    0.00339   -0.00349
C14   1    0.757200    0.107802    0.684872    11.00000    0.01741    0.04578 =
         0.04594   -0.01149   -0.00131    0.00511
AFIX 137
H14A  2    0.820013    0.178149    0.680517    11.00000   -1.20000
H14B  2    0.776183   -0.003044    0.676568    11.00000   -1.20000
H14C  2    0.736488    0.111747    0.717899    11.00000   -1.20000
AFIX   0
C15   1    0.634520    0.339788    0.667082    11.00000    0.03964    0.02008 =
         0.06352   -0.00463    0.00456   -0.00532
AFIX 137
H15A  2    0.570512    0.376820    0.648613    11.00000   -1.20000
H15B  2    0.696510    0.409766    0.660816    11.00000   -1.20000
H15C  2    0.619335    0.343701    0.700748    11.00000   -1.20000
AFIX   0
C16   1    0.693975    0.165515    0.601432    11.00000    0.02622    0.03741 =
         0.04821    0.00423    0.01578   -0.00201
AFIX 137
H16A  2    0.721717    0.058975    0.593075    11.00000   -1.20000
H16B  2    0.750643    0.246568    0.597055    11.00000   -1.20000
H16C  2    0.630289    0.191336    0.581120    11.00000   -1.20000
AFIX   0
C17   1    0.102506    0.135135    0.584506    11.00000    0.02026    0.04917 =
         0.03170   -0.00904   -0.00427    0.00680
C18   1    0.085765    0.118600    0.637947    11.00000    0.02841    0.04122 =
         0.03967    0.00396   -0.00244   -0.00017
AFIX 137
H18A  2    0.022868    0.049223    0.643141    11.00000   -1.20000
H18B  2    0.072965    0.225272    0.651482    11.00000   -1.20000
H18C  2    0.150829    0.070802    0.653158    11.00000   -1.20000
AFIX   0
C19   1    0.115586   -0.034693    0.563399    11.00000    0.04357    0.04583 =
         0.04716   -0.01359   -0.01305    0.00315
AFIX 137
H19A  2    0.124706   -0.026057    0.529308    11.00000   -1.20000
H19B  2    0.050708   -0.098955    0.569398    11.00000   -1.20000
H19C  2    0.179655   -0.086993    0.578077    11.00000   -1.20000
AFIX   0
C20   1    0.001536    0.214045    0.563017    11.00000    0.01617    0.06918 =
         0.04230   -0.00526   -0.00565    0.00753
AFIX 137
H20A  2   -0.062595    0.150648    0.570781    11.00000   -1.20000
H20B  2    0.007216    0.219302    0.528677    11.00000   -1.20000
H20C  2   -0.005385    0.323272    0.575683    11.00000   -1.20000
AFIX   0
C21   1    0.237539    0.344916    0.517271    11.00000    0.03760    0.06845 =
         0.02086    0.00819    0.00649    0.02589
C22   1    0.352539    0.407132    0.509292    11.00000    0.04381    0.06263 =
         0.03620    0.01895    0.01654    0.01955
AFIX 137
H22A  2    0.354276    0.460472    0.478504    11.00000   -1.20000
H22B  2    0.403626    0.316520    0.510092    11.00000   -1.20000
H22C  2    0.373341    0.484235    0.534170    11.00000   -1.20000
AFIX   0
C23   1    0.210752    0.215175    0.479434    11.00000    0.05825    0.07958 =
         0.02184    0.00249    0.00145    0.02700
AFIX 137
H23A  2    0.257740    0.121225    0.484924    11.00000   -1.20000
H23B  2    0.223081    0.259428    0.448040    11.00000   -1.20000
H23C  2    0.134472    0.182721    0.481380    11.00000   -1.20000
AFIX   0
C24   1    0.157686    0.490017    0.511672    11.00000    0.03547    0.06307 =
         0.03614    0.02028    0.00615    0.02647
AFIX 137
H24A  2    0.166787    0.541054    0.480907    11.00000   -1.20000
H24B  2    0.173344    0.568652    0.536772    11.00000   -1.20000
H24C  2    0.082729    0.451557    0.513818    11.00000   -1.20000
AFIX   0
B1    3    0.569636    0.107473    0.846204    11.00000    0.03525    0.05002 =
         0.03072    0.00660    0.00095   -0.00001
HKLF 4
 
REM  jcdch26
REM R1 =  0.0485 for    4721 Fo > 4sig(Fo)  and  0.0525 for all    5147 data
REM    319 parameters refined using      0 restraints
 
END  
     
WGHT      0.0485     16.7228 

REM Instructions for potential hydrogen bonds
HTAB C2 F2
EQIV $1 -x+1/2, y+1/2, -z+3/2
HTAB C3 F4_$1
HTAB C5 F4
HTAB C7 F4_$1
HTAB C18 F1_$1
EQIV $2 x-1/2, -y+1/2, z-1/2
HTAB C23 F3_$2

REM Highest difference peak  1.785,  deepest hole -1.618,  1-sigma level  0.190
Q1    1   0.4264  0.2059  0.6179  11.00000  0.05    1.78
Q2    1   0.4445  0.1869  0.6080  11.00000  0.05    1.76
Q3    1   0.5954  0.2861  0.8635  11.00000  0.05    1.49
Q4    1   0.4827  0.0697  0.8344  11.00000  0.05    1.47
Q5    1   0.3892 -0.3529  0.6105  11.00000  0.05    1.26
;

loop_
_symmetry_equiv_pos_site_id
_symmetry_equiv_pos_as_xyz
1 +X,+Y,+Z
2 1/2-X,1/2+Y,1/2-Z
3 -X,-Y,-Z
4 1/2+X,1/2-Y,1/2+Z

loop_
_atom_site_label
_atom_site_type_symbol
_atom_site_fract_x
_atom_site_fract_y
_atom_site_fract_z
_atom_site_U_iso_or_equiv
_atom_site_adp_type
_atom_site_occupancy
_atom_site_site_symmetry_multiplicity
_atom_site_calc_flag
_atom_site_refinement_flags
Ir1 Ir 0.38572(2) 0.12976(3) 0.61081(2) 0.02089(13) Uani 1 4 d .
P1 P 0.53240(14) 0.0501(2) 0.65933(6) 0.0194(4) Uani 1 4 d .
P2 P 0.23129(15) 0.2518(2) 0.57756(6) 0.0238(4) Uani 1 4 d .
F1 F 0.5286(6) -0.0332(9) 0.8227(2) 0.084(2) Uani 1 4 d .
F2 F 0.6250(6) 0.1919(12) 0.8147(2) 0.111(3) Uani 1 4 d .
F3 F 0.6287(5) 0.0573(9) 0.88358(19) 0.0671(18) Uani 1 4 d .
F4 F 0.4713(6) 0.1756(10) 0.8536(4) 0.103(3) Uani 1 4 d .
O1 O 0.4244(6) -0.0931(9) 0.5295(2) 0.060(2) Uani 1 4 d .
N1 N 0.3506(4) 0.2766(7) 0.66945(18) 0.0207(12) Uani 1 4 d .
C1 C 0.4098(7) -0.0073(11) 0.5602(3) 0.037(2) Uani 1 4 d .
C2 C 0.4798(6) 0.1095(8) 0.7163(2) 0.0249(16) Uani 1 4 d .
C3 C 0.2243(6) 0.4264(9) 0.6170(2) 0.0266(16) Uani 1 4 d .
C4 C 0.4018(6) 0.2514(8) 0.7120(2) 0.0223(15) Uani 1 4 d .
C5 C 0.3798(6) 0.3477(9) 0.7503(3) 0.0277(16) Uani 1 4 d .
C6 C 0.2996(6) 0.4623(10) 0.7463(3) 0.0288(16) Uani 1 4 d .
C7 C 0.2455(6) 0.4845(9) 0.7033(3) 0.0268(16) Uani 1 4 d .
C8 C 0.2728(6) 0.3934(8) 0.6654(2) 0.0203(14) Uani 1 4 d .
C9 C 0.5563(6) -0.1745(9) 0.6658(3) 0.0267(16) Uani 1 4 d .
C10 C 0.6262(7) -0.2279(10) 0.6247(3) 0.0346(18) Uani 1 4 d .
C11 C 0.6149(7) -0.2164(10) 0.7134(3) 0.0344(18) Uani 1 4 d .
C12 C 0.4487(7) -0.2646(10) 0.6632(3) 0.040(2) Uani 1 4 d .
C13 C 0.6616(6) 0.1650(9) 0.6530(3) 0.0287(17) Uani 1 4 d .
C14 C 0.7572(6) 0.1078(10) 0.6849(3) 0.036(2) Uani 1 4 d .
C15 C 0.6345(7) 0.3398(9) 0.6671(4) 0.041(2) Uani 1 4 d .
C16 C 0.6940(7) 0.1655(11) 0.6014(3) 0.0369(19) Uani 1 4 d .
C17 C 0.1025(7) 0.1351(10) 0.5845(3) 0.0338(19) Uani 1 4 d .
C18 C 0.0858(7) 0.1186(10) 0.6380(3) 0.037(2) Uani 1 4 d .
C19 C 0.1156(8) -0.0347(11) 0.5634(3) 0.046(2) Uani 1 4 d .
C20 C 0.0015(6) 0.2140(12) 0.5630(3) 0.043(2) Uani 1 4 d .
C21 C 0.2375(7) 0.3449(12) 0.5173(3) 0.042(2) Uani 1 4 d .
C22 C 0.3525(7) 0.4071(12) 0.5093(3) 0.047(2) Uani 1 4 d .
C23 C 0.2107(8) 0.2152(13) 0.4794(3) 0.053(3) Uani 1 4 d .
C24 C 0.1577(7) 0.4900(12) 0.5117(3) 0.045(2) Uani 1 4 d .
B1 B 0.5696(8) 0.1075(13) 0.8462(3) 0.039(2) Uani 1 4 d .
H2A H 0.44171 0.01672 0.73015 0.0299 Uiso 1 4 calc R
H2B H 0.54145 0.13869 0.738 0.0299 Uiso 1 4 calc R
H3A H 0.2633 0.51787 0.60289 0.0320 Uiso 1 4 calc R
H3B H 0.1473 0.45833 0.61979 0.0320 Uiso 1 4 calc R
H5 H 0.42009 0.33461 0.77923 0.0333 Uiso 1 4 calc R
H6 H 0.28154 0.52563 0.77282 0.0346 Uiso 1 4 calc R
H7 H 0.18954 0.56295 0.70013 0.0321 Uiso 1 4 calc R
H10A H 0.59104 -0.19439 0.59476 0.0416 Uiso 1 4 calc R
H10B H 0.63383 -0.34546 0.62515 0.0416 Uiso 1 4 calc R
H10C H 0.69822 -0.17803 0.62802 0.0416 Uiso 1 4 calc R
H11A H 0.62152 -0.33364 0.71633 0.0413 Uiso 1 4 calc R
H11B H 0.57269 -0.17442 0.73933 0.0413 Uiso 1 4 calc R
H11C H 0.68744 -0.16767 0.71455 0.0413 Uiso 1 4 calc R
H12A H 0.46146 -0.37888 0.67 0.0479 Uiso 1 4 calc R
H12B H 0.41529 -0.25313 0.6315 0.0479 Uiso 1 4 calc R
H12C H 0.39997 -0.21967 0.68643 0.0479 Uiso 1 4 calc R
H14A H 0.82001 0.17815 0.68052 0.0437 Uiso 1 4 calc R
H14B H 0.77618 -0.00304 0.67657 0.0437 Uiso 1 4 calc R
H14C H 0.73649 0.11175 0.7179 0.0437 Uiso 1 4 calc R
H15A H 0.57051 0.37682 0.64861 0.0492 Uiso 1 4 calc R
H15B H 0.69651 0.40977 0.66082 0.0492 Uiso 1 4 calc R
H15C H 0.61933 0.3437 0.70075 0.0492 Uiso 1 4 calc R
H16A H 0.72172 0.05898 0.59307 0.0443 Uiso 1 4 calc R
H16B H 0.75064 0.24657 0.59705 0.0443 Uiso 1 4 calc R
H16C H 0.63029 0.19134 0.58112 0.0443 Uiso 1 4 calc R
H18A H 0.02287 0.04922 0.64314 0.0438 Uiso 1 4 calc R
H18B H 0.07297 0.22527 0.65148 0.0438 Uiso 1 4 calc R
H18C H 0.15083 0.0708 0.65316 0.0438 Uiso 1 4 calc R
H19A H 0.12471 -0.02606 0.52931 0.0550 Uiso 1 4 calc R
H19B H 0.05071 -0.09895 0.5694 0.0550 Uiso 1 4 calc R
H19C H 0.17966 -0.08699 0.57808 0.0550 Uiso 1 4 calc R
H20A H -0.0626 0.15065 0.57078 0.0512 Uiso 1 4 calc R
H20B H 0.00722 0.2193 0.52868 0.0512 Uiso 1 4 calc R
H20C H -0.00538 0.32327 0.57568 0.0512 Uiso 1 4 calc R
H22A H 0.35428 0.46047 0.4785 0.0566 Uiso 1 4 calc R
H22B H 0.40363 0.31652 0.51009 0.0566 Uiso 1 4 calc R
H22C H 0.37334 0.48424 0.53417 0.0566 Uiso 1 4 calc R
H23A H 0.25774 0.12122 0.48492 0.0639 Uiso 1 4 calc R
H23B H 0.22308 0.25943 0.44804 0.0639 Uiso 1 4 calc R
H23C H 0.13447 0.18272 0.48138 0.0639 Uiso 1 4 calc R
H24A H 0.16679 0.54105 0.48091 0.0537 Uiso 1 4 calc R
H24B H 0.17334 0.56865 0.53677 0.0537 Uiso 1 4 calc R
H24C H 0.08273 0.45156 0.51382 0.0537 Uiso 1 4 calc R

loop_
_atom_site_aniso_label
_atom_site_aniso_U_11
_atom_site_aniso_U_22
_atom_site_aniso_U_33
_atom_site_aniso_U_12
_atom_site_aniso_U_13
_atom_site_aniso_U_23
Ir1 0.0199(2) 0.02495(19) 0.01778(18) 0.00857(10) 0.00071(12) -0.00087(9)
P1 0.0178(9) 0.0200(9) 0.0203(8) 0.0059(7) 0.0008(7) 0.0010(7)
P2 0.0221(10) 0.0325(10) 0.0165(8) 0.0112(8) -0.0014(7) -0.0015(7)
F1 0.108(6) 0.089(5) 0.053(4) -0.039(4) -0.013(4) 0.006(3)
F2 0.084(5) 0.183(8) 0.065(4) -0.094(6) -0.033(4) 0.055(5)
F3 0.064(4) 0.088(5) 0.048(3) -0.019(3) -0.024(3) 0.022(3)
F4 0.048(4) 0.101(6) 0.160(8) 0.007(4) 0.024(5) 0.030(6)
O1 0.072(5) 0.070(5) 0.037(3) 0.042(4) -0.009(3) -0.025(3)
N1 0.014(3) 0.032(3) 0.017(3) 0.005(2) 0.003(2) -0.003(2)
C1 0.033(5) 0.047(5) 0.032(4) 0.021(4) -0.003(4) -0.003(4)
C2 0.030(4) 0.026(4) 0.018(3) 0.006(3) -0.002(3) 0.002(3)
C3 0.031(4) 0.028(4) 0.021(3) 0.014(3) -0.002(3) -0.001(3)
C4 0.020(4) 0.025(4) 0.021(3) 0.006(3) 0.000(3) 0.004(3)
C5 0.026(4) 0.034(4) 0.023(4) -0.001(3) -0.001(3) -0.002(3)
C6 0.027(4) 0.036(4) 0.023(4) 0.006(3) 0.006(3) -0.009(3)
C7 0.020(4) 0.026(4) 0.034(4) 0.007(3) 0.006(3) -0.003(3)
C8 0.018(4) 0.018(3) 0.026(4) -0.000(3) 0.004(3) 0.000(3)
C9 0.030(4) 0.022(4) 0.028(4) 0.008(3) 0.003(3) -0.002(3)
C10 0.041(5) 0.029(4) 0.034(4) 0.011(4) -0.003(4) -0.003(3)
C11 0.039(5) 0.031(4) 0.034(4) 0.011(4) 0.004(4) 0.003(3)
C12 0.040(5) 0.027(4) 0.054(5) -0.001(4) 0.014(4) 0.004(4)
C13 0.018(4) 0.025(4) 0.043(5) -0.003(3) 0.003(3) -0.005(3)
C14 0.017(4) 0.046(5) 0.046(5) 0.005(3) -0.001(4) -0.011(4)
C15 0.040(5) 0.020(4) 0.064(6) -0.005(4) 0.005(4) -0.005(4)
C16 0.026(4) 0.037(5) 0.048(5) -0.002(4) 0.016(4) 0.004(4)
C17 0.020(4) 0.049(5) 0.032(4) 0.007(3) -0.004(3) -0.009(3)
C18 0.028(5) 0.041(5) 0.040(5) -0.000(4) -0.002(4) 0.004(4)
C19 0.044(5) 0.046(5) 0.047(5) 0.003(4) -0.013(4) -0.014(4)
C20 0.016(4) 0.069(6) 0.042(5) 0.008(4) -0.006(4) -0.005(4)
C21 0.038(5) 0.068(6) 0.021(4) 0.026(5) 0.006(4) 0.008(4)
C22 0.044(5) 0.063(6) 0.036(5) 0.020(5) 0.017(4) 0.019(4)
C23 0.058(6) 0.080(7) 0.022(4) 0.027(6) 0.001(4) 0.002(4)
C24 0.035(5) 0.063(6) 0.036(4) 0.026(5) 0.006(4) 0.020(4)
B1 0.035(6) 0.050(6) 0.031(5) -0.000(4) 0.001(4) 0.007(4)

loop_
_atom_type_symbol
_atom_type_description
_atom_type_scat_dispersion_real
_atom_type_scat_dispersion_imag
_atom_type_scat_source
C C 0.0033 0.0016
;
International Tables for Crystallography
(Vol. C, Tables 4.2.6.8 and 6.1.1.4)
;
H H 0.0000 0.0000
;
International Tables for Crystallography
(Vol. C, Table 6.1.1.4)
;
B B 0.0013 0.0007
;
International Tables for Crystallography
(Vol. C, Tables 4.2.6.8 and 6.1.1.4)
;
F F 0.0171 0.0103
;
International Tables for Crystallography
(Vol. C, Tables 4.2.6.8 and 6.1.1.4)
;
Ir Ir -1.4442 7.9887
;
International Tables for Crystallography
(Vol. C, Tables 4.2.6.8 and 6.1.1.4)
;
N N 0.0061 0.0033
;
International Tables for Crystallography
(Vol. C, Tables 4.2.6.8 and 6.1.1.4)
;
O O 0.0106 0.0060
;
International Tables for Crystallography
(Vol. C, Tables 4.2.6.8 and 6.1.1.4)
;
P P 0.1023 0.0942
;
International Tables for Crystallography
(Vol. C, Tables 4.2.6.8 and 6.1.1.4)
;

loop_
_geom_angle_atom_site_label_1
_geom_angle_atom_site_label_2
_geom_angle_atom_site_label_3
_geom_angle
_geom_angle_publ_flag
P1 Ir1 P2 165.95(7) yes
P1 Ir1 N1 82.80(15) yes
P1 Ir1 C1 98.1(3) yes
P2 Ir1 N1 83.18(15) yes
P2 Ir1 C1 95.9(3) yes
N1 Ir1 C1 176.6(3) yes
Ir1 P1 C2 98.9(2) yes
Ir1 P1 C9 116.8(2) yes
Ir1 P1 C13 116.3(3) yes
C2 P1 C9 103.8(3) yes
C2 P1 C13 106.0(4) yes
C9 P1 C13 112.4(3) yes
Ir1 P2 C3 98.7(2) yes
Ir1 P2 C17 114.5(3) yes
Ir1 P2 C21 119.3(3) yes
C3 P2 C17 106.6(4) yes
C3 P2 C21 103.5(4) yes
C17 P2 C21 111.7(4) yes
Ir1 N1 C4 120.5(5) yes
Ir1 N1 C8 120.2(4) yes
C4 N1 C8 119.2(6) yes
Ir1 C1 O1 179.0(8) yes
P1 C2 C4 112.3(5) yes
P2 C3 C8 112.8(5) yes
N1 C4 C2 117.5(6) yes
N1 C4 C5 120.8(6) yes
C2 C4 C5 121.7(6) yes
C4 C5 C6 119.7(7) yes
C5 C6 C7 119.2(7) yes
C6 C7 C8 119.9(7) yes
N1 C8 C3 117.6(6) yes
N1 C8 C7 121.1(6) yes
C3 C8 C7 121.2(6) yes
P1 C9 C10 107.4(5) yes
P1 C9 C11 111.8(5) yes
P1 C9 C12 110.3(5) yes
C10 C9 C11 109.9(6) yes
C10 C9 C12 109.3(6) yes
C11 C9 C12 108.0(6) yes
P1 C13 C14 115.0(6) yes
P1 C13 C15 105.2(5) yes
P1 C13 C16 110.1(5) yes
C14 C13 C15 107.9(7) yes
C14 C13 C16 110.2(6) yes
C15 C13 C16 108.1(7) yes
P2 C17 C18 107.0(5) yes
P2 C17 C19 109.4(6) yes
P2 C17 C20 114.8(6) yes
C18 C17 C19 108.6(7) yes
C18 C17 C20 107.3(7) yes
C19 C17 C20 109.5(7) yes
P2 C21 C22 109.9(6) yes
P2 C21 C23 109.3(6) yes
P2 C21 C24 111.4(6) yes
C22 C21 C23 107.9(7) yes
C22 C21 C24 107.9(8) yes
C23 C21 C24 110.4(7) yes
F1 B1 F2 107.3(8) yes
F1 B1 F3 106.9(8) yes
F1 B1 F4 96.3(8) yes
F2 B1 F3 114.7(8) yes
F2 B1 F4 111.2(9) yes
F3 B1 F4 118.2(9) yes
P1 C2 H2A 109.146 no
P1 C2 H2B 109.142 no
C4 C2 H2A 109.134 no
C4 C2 H2B 109.137 no
H2A C2 H2B 107.863 no
P2 C3 H3A 109.033 no
P2 C3 H3B 109.038 no
C8 C3 H3A 109.028 no
C8 C3 H3B 109.031 no
H3A C3 H3B 107.806 no
C4 C5 H5 120.141 no
C6 C5 H5 120.126 no
C5 C6 H6 120.412 no
C7 C6 H6 120.396 no
C6 C7 H7 120.068 no
C8 C7 H7 120.080 no
C9 C10 H10A 109.463 no
C9 C10 H10B 109.464 no
C9 C10 H10C 109.466 no
H10A C10 H10B 109.475 no
H10A C10 H10C 109.479 no
H10B C10 H10C 109.480 no
C9 C11 H11A 109.468 no
C9 C11 H11B 109.469 no
C9 C11 H11C 109.466 no
H11A C11 H11B 109.480 no
H11A C11 H11C 109.472 no
H11B C11 H11C 109.473 no
C9 C12 H12A 109.473 no
C9 C12 H12B 109.470 no
C9 C12 H12C 109.471 no
H12A C12 H12B 109.475 no
H12A C12 H12C 109.475 no
H12B C12 H12C 109.464 no
C13 C14 H14A 109.477 no
C13 C14 H14B 109.478 no
C13 C14 H14C 109.469 no
H14A C14 H14B 109.480 no
H14A C14 H14C 109.459 no
H14B C14 H14C 109.466 no
C13 C15 H15A 109.473 no
C13 C15 H15B 109.477 no
C13 C15 H15C 109.465 no
H15A C15 H15B 109.477 no
H15A C15 H15C 109.471 no
H15B C15 H15C 109.464 no
C13 C16 H16A 109.479 no
C13 C16 H16B 109.472 no
C13 C16 H16C 109.475 no
H16A C16 H16B 109.463 no
H16A C16 H16C 109.476 no
H16B C16 H16C 109.463 no
C17 C18 H18A 109.468 no
C17 C18 H18B 109.462 no
C17 C18 H18C 109.465 no
H18A C18 H18B 109.487 no
H18A C18 H18C 109.473 no
H18B C18 H18C 109.472 no
C17 C19 H19A 109.477 no
C17 C19 H19B 109.468 no
C17 C19 H19C 109.468 no
H19A C19 H19B 109.471 no
H19A C19 H19C 109.472 no
H19B C19 H19C 109.471 no
C17 C20 H20A 109.481 no
C17 C20 H20B 109.474 no
C17 C20 H20C 109.473 no
H20A C20 H20B 109.466 no
H20A C20 H20C 109.473 no
H20B C20 H20C 109.460 no
C21 C22 H22A 109.473 no
C21 C22 H22B 109.475 no
C21 C22 H22C 109.468 no
H22A C22 H22B 109.466 no
H22A C22 H22C 109.472 no
H22B C22 H22C 109.472 no
C21 C23 H23A 109.471 no
C21 C23 H23B 109.472 no
C21 C23 H23C 109.468 no
H23A C23 H23B 109.471 no
H23A C23 H23C 109.465 no
H23B C23 H23C 109.480 no
C21 C24 H24A 109.473 no
C21 C24 H24B 109.474 no
C21 C24 H24C 109.470 no
H24A C24 H24B 109.473 no
H24A C24 H24C 109.477 no
H24B C24 H24C 109.460 no

loop_
_geom_bond_atom_site_label_1
_geom_bond_atom_site_label_2
_geom_bond_distance
_geom_bond_publ_flag
Ir1 P1 2.3270(18) yes
Ir1 P2 2.3242(19) yes
Ir1 N1 2.119(6) yes
Ir1 C1 1.864(8) yes
P1 C2 1.829(7) yes
P1 C9 1.895(7) yes
P1 C13 1.868(8) yes
P2 C3 1.834(8) yes
P2 C17 1.874(8) yes
P2 C21 1.881(8) yes
F1 B1 1.428(13) yes
F2 B1 1.340(13) yes
F3 B1 1.331(11) yes
F4 B1 1.358(13) yes
O1 C1 1.144(11) yes
N1 C4 1.358(8) yes
N1 C8 1.364(9) yes
C2 C4 1.522(10) yes
C3 C8 1.502(10) yes
C4 C5 1.382(10) yes
C5 C6 1.373(11) yes
C6 C7 1.381(10) yes
C7 C8 1.368(10) yes
C9 C10 1.538(11) yes
C9 C11 1.547(10) yes
C9 C12 1.520(11) yes
C13 C14 1.533(11) yes
C13 C15 1.544(11) yes
C13 C16 1.530(12) yes
C17 C18 1.543(12) yes
C17 C19 1.542(12) yes
C17 C20 1.514(12) yes
C21 C22 1.531(13) yes
C21 C23 1.548(13) yes
C21 C24 1.559(13) yes
C2 H2A 0.990 no
C2 H2B 0.990 no
C3 H3A 0.990 no
C3 H3B 0.990 no
C5 H5 0.950 no
C6 H6 0.950 no
C7 H7 0.950 no
C10 H10A 0.980 no
C10 H10B 0.980 no
C10 H10C 0.980 no
C11 H11A 0.980 no
C11 H11B 0.980 no
C11 H11C 0.980 no
C12 H12A 0.980 no
C12 H12B 0.980 no
C12 H12C 0.980 no
C14 H14A 0.980 no
C14 H14B 0.980 no
C14 H14C 0.980 no
C15 H15A 0.980 no
C15 H15B 0.980 no
C15 H15C 0.980 no
C16 H16A 0.980 no
C16 H16B 0.980 no
C16 H16C 0.980 no
C18 H18A 0.980 no
C18 H18B 0.980 no
C18 H18C 0.980 no
C19 H19A 0.980 no
C19 H19B 0.980 no
C19 H19C 0.980 no
C20 H20A 0.980 no
C20 H20B 0.980 no
C20 H20C 0.980 no
C22 H22A 0.980 no
C22 H22B 0.980 no
C22 H22C 0.980 no
C23 H23A 0.980 no
C23 H23B 0.980 no
C23 H23C 0.980 no
C24 H24A 0.980 no
C24 H24B 0.980 no
C24 H24C 0.980 no

loop_
_geom_contact_atom_site_label_1
_geom_contact_atom_site_label_2
_geom_contact_distance
_geom_contact_publ_flag
_geom_contact_site_symmetry_2
N1 C6 2.760(9) no .
N1 C15 3.536(11) no .
N1 C18 3.597(10) no .
C2 C11 3.177(11) no .
C2 C12 3.466(11) no .
C2 C14 3.558(11) no .
C2 C15 3.068(12) no .
C3 C18 3.140(11) no .
C3 C20 3.559(11) no .
C3 C22 3.491(11) no .
C3 C24 3.115(11) no .
C4 C7 2.733(10) no .
C4 C15 3.259(12) no .
C5 C8 2.731(10) no .
C8 C18 3.313(11) no .
C9 C14 3.435(11) no .
C10 C13 3.383(11) no .
C10 C16 3.440(12) no .
C11 C14 3.326(12) no .
C17 C23 3.373(12) no .
C19 C23 3.397(13) no .
C20 C21 3.400(12) no .
C20 C23 3.561(12) no .
C20 C24 3.355(13) no .
F1 C2 3.278(9) no .
F1 C7 3.431(10) no 2_546
F1 C18 3.419(11) no 2_546
F2 C2 3.332(10) no .
F2 C10 3.522(11) no 2_656
F2 C11 3.412(11) no 2_656
F3 C10 3.518(11) no 2_656
F3 C23 3.433(11) no 4_555
F4 C3 3.304(11) no 2_546
F4 C5 3.414(12) no .
F4 C7 3.455(11) no 2_546
F4 C19 3.557(13) no 2_556
O1 O1 2.979(10) no 3_656
O1 C1 3.419(11) no 3_656
C1 O1 3.419(11) no 3_656
C2 F1 3.278(9) no .
C2 F2 3.332(10) no .
C3 F4 3.304(11) no 2_556
C5 F4 3.414(12) no .
C7 F1 3.431(10) no 2_556
C7 F4 3.455(11) no 2_556
C7 C12 3.476(11) no 1_565
C8 C12 3.572(11) no 1_565
C10 F2 3.522(11) no 2_646
C10 F3 3.518(11) no 2_646
C11 F2 3.412(11) no 2_646
C11 C14 3.553(11) no 2_646
C12 C7 3.476(11) no 1_545
C12 C8 3.572(11) no 1_545
C14 C11 3.553(11) no 2_656
C18 F1 3.419(11) no 2_556
C19 F4 3.557(13) no 2_546
C23 F3 3.433(11) no 4_454
Ir1 H2A 3.5567 no .
Ir1 H3A 3.5600 no .
Ir1 H12B 3.2499 no .
Ir1 H15A 3.2179 no .
Ir1 H16C 3.1948 no .
Ir1 H18C 3.2065 no .
Ir1 H19C 3.2192 no .
Ir1 H22B 3.2646 no .
P1 H10A 2.8437 no .
P1 H10C 2.9437 no .
P1 H11B 2.9647 no .
P1 H11C 3.0251 no .
P1 H12B 2.9925 no .
P1 H12C 2.8894 no .
P1 H14B 3.0546 no .
P1 H14C 3.0061 no .
P1 H15A 2.7706 no .
P1 H15C 2.8939 no .
P1 H16A 3.0451 no .
P1 H16C 2.8168 no .
P2 H18B 2.9202 no .
P2 H18C 2.8259 no .
P2 H19A 2.9644 no .
P2 H19C 2.8834 no .
P2 H20B 3.0546 no .
P2 H20C 2.9708 no .
P2 H22B 2.9552 no .
P2 H22C 2.9056 no .
P2 H23A 2.8716 no .
P2 H23C 2.9939 no .
P2 H24B 2.9503 no .
P2 H24C 3.0211 no .
O1 H10A 2.8415 no .
O1 H12B 3.1892 no .
O1 H19C 3.3559 no .
O1 H22B 3.4525 no .
O1 H23A 2.9643 no .
N1 H2A 2.9565 no .
N1 H2B 3.2075 no .
N1 H3A 2.9300 no .
N1 H3B 3.2046 no .
N1 H5 3.2361 no .
N1 H7 3.2332 no .
N1 H15A 2.9116 no .
N1 H15C 3.4393 no .
N1 H18B 3.4628 no .
N1 H18C 3.0159 no .
C1 H10A 2.8630 no .
C1 H12B 2.8731 no .
C1 H16C 3.2125 no .
C1 H19A 3.5893 no .
C1 H19C 2.9695 no .
C1 H22B 3.0393 no .
C1 H23A 2.9855 no .
C2 H5 2.7035 no .
C2 H11B 2.6898 no .
C2 H11C 3.4400 no .
C2 H12C 3.0149 no .
C2 H14C 3.1576 no .
C2 H15A 3.1632 no .
C2 H15C 2.6409 no .
C3 H7 2.6649 no .
C3 H18B 2.7093 no .
C3 H18C 3.2628 no .
C3 H20C 3.1404 no .
C3 H22C 3.0682 no .
C3 H24B 2.6200 no .
C3 H24C 3.3592 no .
C4 H6 3.2440 no .
C4 H15A 2.9816 no .
C4 H15C 2.8134 no .
C5 H2A 2.9128 no .
C5 H2B 2.6712 no .
C5 H7 3.2351 no .
C5 H15C 3.3094 no .
C7 H3A 2.8780 no .
C7 H3B 2.6309 no .
C7 H5 3.2363 no .
C7 H18B 3.3293 no .
C8 H6 3.2383 no .
C8 H18B 2.8426 no .
C8 H18C 3.0829 no .
C9 H2A 2.8324 no .
C9 H2B 3.3187 no .
C9 H14B 3.0630 no .
C9 H14C 3.5380 no .
C9 H16A 3.5280 no .
C10 H11A 2.7457 no .
C10 H11B 3.3694 no .
C10 H11C 2.6794 no .
C10 H12A 2.7409 no .
C10 H12B 2.6176 no .
C10 H12C 3.3410 no .
C10 H14B 2.9775 no .
C10 H16A 2.8165 no .
C11 H2A 2.9295 no .
C11 H2B 3.1679 no .
C11 H10A 3.3715 no .
C11 H10B 2.7392 no .
C11 H10C 2.6810 no .
C11 H12A 2.5945 no .
C11 H12B 3.3340 no .
C11 H12C 2.7267 no .
C11 H14B 2.8831 no .
C11 H14C 3.1084 no .
C12 H2A 3.0126 no .
C12 H10A 2.7230 no .
C12 H10B 2.6417 no .
C12 H10C 3.3399 no .
C12 H11A 2.6264 no .
C12 H11B 2.7055 no .
C12 H11C 3.3316 no .
C13 H2B 2.8804 no .
C13 H10A 3.5045 no .
C13 H10C 2.9722 no .
C13 H11C 3.2761 no .
C14 H2B 3.1091 no .
C14 H10C 2.9451 no .
C14 H11C 2.5931 no .
C14 H15A 3.3401 no .
C14 H15B 2.6962 no .
C14 H15C 2.6399 no .
C14 H16A 2.6562 no .
C14 H16B 2.7430 no .
C14 H16C 3.3553 no .
C15 H2B 2.8821 no .
C15 H14A 2.6636 no .
C15 H14B 3.3430 no .
C15 H14C 2.6661 no .
C15 H16A 3.3390 no .
C15 H16B 2.6049 no .
C15 H16C 2.7308 no .
C16 H10A 3.2476 no .
C16 H10C 2.9495 no .
C16 H14A 2.6843 no .
C16 H14B 2.7152 no .
C16 H14C 3.3565 no .
C16 H15A 2.7052 no .
C16 H15B 2.6354 no .
C16 H15C 3.3391 no .
C17 H3B 2.9091 no .
C17 H23A 3.4671 no .
C17 H23C 2.9914 no .
C17 H24C 3.3081 no .
C18 H3B 2.9695 no .
C18 H19A 3.3573 no .
C18 H19B 2.6774 no .
C18 H19C 2.6961 no .
C18 H20A 2.6058 no .
C18 H20B 3.3210 no .
C18 H20C 2.6692 no .
C19 H18A 2.6616 no .
C19 H18B 3.3563 no .
C19 H18C 2.7129 no .
C19 H20A 2.6928 no .
C19 H20B 2.6647 no .
C19 H20C 3.3469 no .
C19 H23A 3.1565 no .
C19 H23C 2.9599 no .
C20 H3B 3.1176 no .
C20 H18A 2.6577 no .
C20 H18B 2.6311 no .
C20 H18C 3.3161 no .
C20 H19A 2.6991 no .
C20 H19B 2.6721 no .
C20 H19C 3.3413 no .
C20 H23C 2.8934 no .
C20 H24C 2.6325 no .
C21 H3A 2.8294 no .
C21 H3B 3.2867 no .
C21 H19A 3.3999 no .
C21 H20B 3.0479 no .
C21 H20C 3.4729 no .
C22 H3A 3.0503 no .
C22 H23A 2.7228 no .
C22 H23B 2.6202 no .
C22 H23C 3.3390 no .
C22 H24A 2.6419 no .
C22 H24B 2.7182 no .
C22 H24C 3.3476 no .
C23 H19A 2.6902 no .
C23 H20B 2.9106 no .
C23 H22A 2.6961 no .
C23 H22B 2.6368 no .
C23 H22C 3.3442 no .
C23 H24A 2.7590 no .
C23 H24B 3.3937 no .
C23 H24C 2.7186 no .
C24 H3A 2.8638 no .
C24 H3B 3.0852 no .
C24 H20B 2.9620 no .
C24 H20C 3.0814 no .
C24 H22A 2.6378 no .
C24 H22B 3.3534 no .
C24 H22C 2.7080 no .
C24 H23A 3.3952 no .
C24 H23B 2.7695 no .
C24 H23C 2.7034 no .
H2A H5 2.9995 no .
H2A H11B 2.2701 no .
H2A H11C 3.4317 no .
H2A H12B 3.5901 no .
H2A H12C 2.3679 no .
H2B H5 2.5229 no .
H2B H11B 2.6272 no .
H2B H11C 3.1969 no .
H2B H14C 2.4964 no .
H2B H15A 3.2446 no .
H2B H15C 2.2364 no .
H3A H7 2.9576 no .
H3A H22C 2.4282 no .
H3A H24B 2.1852 no .
H3A H24C 3.3511 no .
H3B H7 2.4768 no .
H3B H18B 2.3333 no .
H3B H18C 3.3528 no .
H3B H20C 2.4875 no .
H3B H24B 2.5572 no .
H3B H24C 3.0825 no .
H5 H6 2.3307 no .
H5 H15C 3.3698 no .
H6 H7 2.3378 no .
H7 H18B 3.4175 no .
H10A H11C 3.5664 no .
H10A H12A 3.1115 no .
H10A H12B 2.4818 no .
H10A H12C 3.5725 no .
H10A H14B 3.5675 no .
H10A H16A 2.6489 no .
H10A H16C 3.2629 no .
H10B H11A 2.5979 no .
H10B H11C 2.9876 no .
H10B H12A 2.5267 no .
H10B H12B 2.8083 no .
H10B H12C 3.5700 no .
H10C H11A 2.9999 no .
H10C H11B 3.5634 no .
H10C H11C 2.4641 no .
H10C H12A 3.5957 no .
H10C H12B 3.5419 no .
H10C H14B 2.1986 no .
H10C H14C 3.5245 no .
H10C H16A 2.2263 no .
H10C H16C 3.4337 no .
H11A H12A 2.3593 no .
H11A H12B 3.4998 no .
H11A H12C 2.9808 no .
H11A H14B 3.5461 no .
H11B H12A 2.9038 no .
H11B H12C 2.5858 no .
H11B H14B 3.4316 no .
H11B H14C 3.1876 no .
H11C H12A 3.4867 no .
H11C H14A 3.4558 no .
H11C H14B 2.0743 no .
H11C H14C 2.3975 no .
H12B H19C 3.5068 no .
H14A H15A 3.5736 no .
H14A H15B 2.5017 no .
H14A H15C 2.9010 no .
H14A H16A 2.8955 no .
H14A H16B 2.5525 no .
H14A H16C 3.5987 no .
H14B H15B 3.5875 no .
H14B H15C 3.5457 no .
H14B H16A 2.4925 no .
H14B H16B 3.0707 no .
H14B H16C 3.5799 no .
H14C H15A 3.5488 no .
H14C H15B 2.9877 no .
H14C H15C 2.4439 no .
H14C H16A 3.5661 no .
H15A H16B 2.9067 no .
H15A H16C 2.5836 no .
H15B H16A 3.5084 no .
H15B H16B 2.3738 no .
H15B H16C 2.9887 no .
H15C H16B 3.4995 no .
H16C H22B 3.5390 no .
H18A H19A 3.5595 no .
H18A H19B 2.4607 no .
H18A H19C 2.9422 no .
H18A H20A 2.4241 no .
H18A H20B 3.5393 no .
H18A H20C 2.9849 no .
H18B H19B 3.5627 no .
H18B H20A 2.8529 no .
H18B H20B 3.5486 no .
H18B H20C 2.4635 no .
H18C H19B 2.9904 no .
H18C H19C 2.5357 no .
H18C H20A 3.5167 no .
H18C H20C 3.5525 no .
H19A H20A 3.0064 no .
H19A H20B 2.4973 no .
H19A H20C 3.5844 no .
H19A H23A 2.4299 no .
H19A H23B 3.5483 no .
H19A H23C 2.2084 no .
H19B H20A 2.4984 no .
H19B H20B 2.9249 no .
H19B H20C 3.5775 no .
H19B H23C 3.5975 no .
H19C H20A 3.5746 no .
H19C H20B 3.5667 no .
H19C H23A 3.3273 no .
H19C H23C 3.5689 no .
H20A H23C 3.5797 no .
H20A H24C 3.4999 no .
H20B H23A 3.4607 no .
H20B H23B 3.5813 no .
H20B H23C 2.1194 no .
H20B H24B 3.5506 no .
H20B H24C 2.1875 no .
H20C H23C 3.4352 no .
H20C H24B 3.2208 no .
H20C H24C 2.3499 no .
H22A H23A 3.0641 no .
H22A H23B 2.4576 no .
H22A H23C 3.5572 no .
H22A H24A 2.4055 no .
H22A H24B 2.9588 no .
H22A H24C 3.5229 no .
H22B H23A 2.5041 no .
H22B H23B 2.8257 no .
H22B H23C 3.5607 no .
H22B H24A 3.5332 no .
H22C H23A 3.5937 no .
H22C H23B 3.5430 no .
H22C H24A 2.9489 no .
H22C H24B 2.5625 no .
H23A H24C 3.5989 no .
H23B H24A 2.6188 no .
H23B H24C 3.0387 no .
H23C H24A 3.0008 no .
H23C H24B 3.5924 no .
H23C H24C 2.5045 no .
F1 H2A 2.8300 no .
F1 H2B 2.8035 no .
F1 H3B 2.7564 no 2_546
F1 H5 3.5366 no .
F1 H7 2.8528 no 2_546
F1 H11B 2.7112 no .
F1 H14A 3.0384 no 2_646
F1 H15B 3.4318 no 2_646
F1 H18B 2.4861 no 2_546
F1 H20C 3.1411 no 2_546
F2 H2A 3.5464 no .
F2 H2B 2.4149 no .
F2 H5 2.9319 no .
F2 H10B 3.3851 no 2_656
F2 H10C 2.8789 no 2_656
F2 H11A 3.2781 no 2_656
F2 H11C 2.7407 no 2_656
F2 H14B 2.8161 no 2_656
F2 H14C 3.1834 no .
F2 H15B 3.2686 no 2_646
F2 H15C 3.4683 no .
F3 H3B 3.4928 no 2_546
F3 H10B 3.0498 no 2_656
F3 H10C 3.0853 no 2_656
F3 H15B 2.8106 no 2_646
F3 H16B 3.0163 no 2_646
F3 H20C 2.7450 no 2_546
F3 H23B 2.6186 no 4_555
F3 H23C 3.5135 no 4_555
F3 H24A 2.9011 no 4_555
F4 H2B 3.4320 no .
F4 H3A 3.4393 no 2_546
F4 H3B 2.4562 no 2_546
F4 H5 2.5477 no .
F4 H7 2.6270 no 2_546
F4 H18A 3.1034 no 2_556
F4 H19B 2.8973 no 2_556
F4 H19C 3.3691 no 2_556
F4 H20C 3.5633 no 2_546
O1 H16C 3.2882 no 3_656
O1 H22B 3.0569 no 3_656
O1 H22C 3.5669 no 1_545
N1 H6 3.1389 no 2_546
N1 H12A 3.1679 no 1_565
C2 H6 3.3155 no 2_546
C2 H7 3.2338 no 2_546
C3 H12B 3.5640 no 1_565
C4 H6 2.9758 no 2_546
C4 H7 3.1809 no 2_546
C4 H12A 3.3817 no 1_565
C5 H6 3.3808 no 2_546
C5 H7 2.8944 no 2_546
C5 H12A 3.3920 no 1_565
C5 H18C 3.3382 no 2_556
C6 H2A 3.0998 no 2_556
C6 H12A 3.2699 no 1_565
C6 H12C 3.3948 no 1_565
C6 H12C 3.5047 no 2_556
C6 H18C 3.0315 no 2_556
C7 H2A 3.0411 no 2_556
C7 H5 3.5936 no 2_556
C7 H12A 3.0683 no 1_565
C7 H12C 3.1516 no 1_565
C8 H6 3.5946 no 2_546
C8 H12A 2.9933 no 1_565
C8 H12B 3.5671 no 1_565
C10 H15A 3.4241 no 1_545
C10 H15B 3.2831 no 1_545
C10 H22A 3.5215 no 3_656
C10 H23A 3.5783 no 3_656
C10 H23B 2.8345 no 3_656
C11 H14A 3.2094 no 2_646
C11 H14C 2.9888 no 2_646
C12 H3A 3.3346 no 1_545
C12 H15A 3.3649 no 1_545
C14 H11A 3.1661 no 2_656
C14 H11B 3.4579 no 2_656
C14 H11C 3.4555 no 2_656
C14 H18A 3.5493 no 1_655
C15 H10B 2.8704 no 1_565
C15 H11A 3.0562 no 1_565
C15 H12A 3.1635 no 1_565
C16 H20A 3.1508 no 1_655
C16 H23A 3.4812 no 3_656
C18 H5 3.3305 no 2_546
C18 H6 3.0624 no 2_546
C18 H14A 3.5601 no 1_455
C19 H20B 3.3432 no 3_556
C19 H23C 3.5097 no 3_556
C19 H24B 3.4573 no 1_545
C20 H16B 3.2782 no 1_455
C20 H19A 3.3796 no 3_556
C20 H24A 3.1297 no 3_566
C22 H10A 3.5291 no 3_656
C23 H10A 3.2814 no 3_656
C23 H10C 3.2983 no 3_656
C23 H16A 3.1965 no 3_656
C23 H19B 3.5901 no 3_556
C24 H20B 3.3296 no 3_566
C24 H20C 3.4246 no 3_566
C24 H24C 3.0596 no 3_566
B1 H2B 3.0874 no .
B1 H3B 3.1258 no 2_546
B1 H5 3.2101 no .
B1 H7 3.4267 no 2_546
B1 H10C 3.4233 no 2_656
B1 H15B 3.3248 no 2_646
B1 H20C 3.3501 no 2_546
B1 H23B 3.5704 no 4_555
H2A F1 2.8300 no .
H2A F2 3.5464 no .
H2A C6 3.0998 no 2_546
H2A C7 3.0411 no 2_546
H2A H6 2.7466 no 2_546
H2A H7 2.6251 no 2_546
H2B F1 2.8035 no .
H2B F2 2.4149 no .
H2B F4 3.4320 no .
H2B B1 3.0874 no .
H2B H7 3.4504 no 2_546
H3A F4 3.4393 no 2_556
H3A C12 3.3346 no 1_565
H3A H12A 3.1590 no 1_565
H3A H12B 2.7683 no 1_565
H3A H12C 3.5930 no 1_565
H3A H19C 3.5015 no 1_565
H3B F1 2.7564 no 2_556
H3B F3 3.4928 no 2_556
H3B F4 2.4562 no 2_556
H3B B1 3.1258 no 2_556
H5 F1 3.5366 no .
H5 F2 2.9319 no .
H5 F4 2.5477 no .
H5 C7 3.5936 no 2_546
H5 C18 3.3305 no 2_556
H5 B1 3.2101 no .
H5 H7 2.7023 no 2_546
H5 H18A 2.8993 no 2_556
H5 H18C 2.8983 no 2_556
H6 N1 3.1389 no 2_556
H6 C2 3.3155 no 2_556
H6 C4 2.9758 no 2_556
H6 C5 3.3808 no 2_556
H6 C8 3.5946 no 2_556
H6 C18 3.0624 no 2_556
H6 H2A 2.7466 no 2_556
H6 H12C 3.5845 no 1_565
H6 H12C 3.2637 no 2_556
H6 H18A 3.3334 no 2_556
H6 H18B 3.2082 no 2_556
H6 H18C 2.2625 no 2_556
H7 F1 2.8528 no 2_556
H7 F4 2.6270 no 2_556
H7 C2 3.2338 no 2_556
H7 C4 3.1809 no 2_556
H7 C5 2.8944 no 2_556
H7 B1 3.4267 no 2_556
H7 H2A 2.6251 no 2_556
H7 H2B 3.4504 no 2_556
H7 H5 2.7023 no 2_556
H7 H12A 3.5159 no 1_565
H7 H12C 3.1911 no 1_565
H10A C22 3.5291 no 3_656
H10A C23 3.2814 no 3_656
H10A H22A 3.1220 no 3_656
H10A H22B 3.1449 no 3_656
H10A H23A 3.0389 no 3_656
H10A H23B 2.6819 no 3_656
H10B F2 3.3851 no 2_646
H10B F3 3.0498 no 2_646
H10B C15 2.8704 no 1_545
H10B H15A 2.5298 no 1_545
H10B H15B 2.3857 no 1_545
H10B H15C 3.3636 no 1_545
H10B H22A 3.0995 no 3_656
H10B H23B 2.8595 no 3_656
H10C F2 2.8789 no 2_646
H10C F3 3.0853 no 2_646
H10C C23 3.2983 no 3_656
H10C B1 3.4233 no 2_646
H10C H15B 3.5458 no 1_545
H10C H23A 3.3016 no 3_656
H10C H23B 2.4891 no 3_656
H11A F2 3.2781 no 2_646
H11A C14 3.1661 no 2_646
H11A C15 3.0562 no 1_545
H11A H14A 2.9900 no 2_646
H11A H14B 3.5387 no 2_646
H11A H14C 2.5515 no 2_646
H11A H15A 3.1265 no 1_545
H11A H15B 2.8229 no 1_545
H11A H15C 2.7143 no 1_545
H11B F1 2.7112 no .
H11B C14 3.4579 no 2_646
H11B H14A 2.8634 no 2_646
H11B H14C 3.1522 no 2_646
H11C F2 2.7407 no 2_646
H11C C14 3.4555 no 2_646
H11C H14A 3.2440 no 2_646
H11C H14C 2.7882 no 2_646
H11C H15C 3.3218 no 2_646
H12A N1 3.1679 no 1_545
H12A C4 3.3817 no 1_545
H12A C5 3.3920 no 1_545
H12A C6 3.2699 no 1_545
H12A C7 3.0683 no 1_545
H12A C8 2.9933 no 1_545
H12A C15 3.1635 no 1_545
H12A H3A 3.1590 no 1_545
H12A H7 3.5159 no 1_545
H12A H15A 2.5175 no 1_545
H12A H15B 3.4007 no 1_545
H12A H15C 3.1174 no 1_545
H12B C3 3.5640 no 1_545
H12B C8 3.5671 no 1_545
H12B H3A 2.7683 no 1_545
H12B H22C 3.5412 no 1_545
H12C C6 3.3948 no 1_545
H12C C6 3.5047 no 2_546
H12C C7 3.1516 no 1_545
H12C H3A 3.5930 no 1_545
H12C H6 3.5845 no 1_545
H12C H6 3.2637 no 2_546
H12C H7 3.1911 no 1_545
H14A F1 3.0384 no 2_656
H14A C11 3.2094 no 2_656
H14A C18 3.5601 no 1_655
H14A H11A 2.9900 no 2_656
H14A H11B 2.8634 no 2_656
H14A H11C 3.2440 no 2_656
H14A H18A 2.9474 no 1_655
H14A H18B 3.2713 no 1_655
H14A H20A 3.4848 no 1_655
H14B F2 2.8161 no 2_646
H14B H11A 3.5387 no 2_656
H14B H18A 3.2412 no 1_655
H14C F2 3.1834 no .
H14C C11 2.9888 no 2_656
H14C H11A 2.5515 no 2_656
H14C H11B 3.1522 no 2_656
H14C H11C 2.7882 no 2_656
H15A C10 3.4241 no 1_565
H15A C12 3.3649 no 1_565
H15A H10B 2.5298 no 1_565
H15A H11A 3.1265 no 1_565
H15A H12A 2.5175 no 1_565
H15B F1 3.4318 no 2_656
H15B F2 3.2686 no 2_656
H15B F3 2.8106 no 2_656
H15B C10 3.2831 no 1_565
H15B B1 3.3248 no 2_656
H15B H10B 2.3857 no 1_565
H15B H10C 3.5458 no 1_565
H15B H11A 2.8229 no 1_565
H15B H12A 3.4007 no 1_565
H15C F2 3.4683 no .
H15C H10B 3.3636 no 1_565
H15C H11A 2.7143 no 1_565
H15C H11C 3.3218 no 2_656
H15C H12A 3.1174 no 1_565
H16A C23 3.1965 no 3_656
H16A H20A 2.8532 no 1_655
H16A H23A 2.6896 no 3_656
H16A H23B 2.9768 no 3_656
H16A H23C 3.4465 no 3_656
H16B F3 3.0163 no 2_656
H16B C20 3.2782 no 1_655
H16B H20A 2.5673 no 1_655
H16B H20C 3.1488 no 1_655
H16B H22A 3.4609 no 3_666
H16B H24A 3.0311 no 3_666
H16C O1 3.2882 no 3_656
H16C H22A 3.3572 no 3_666
H16C H23A 3.5099 no 3_656
H18A F4 3.1034 no 2_546
H18A C14 3.5493 no 1_455
H18A H5 2.8993 no 2_546
H18A H6 3.3334 no 2_546
H18A H14A 2.9474 no 1_455
H18A H14B 3.2412 no 1_455
H18B F1 2.4861 no 2_556
H18B H6 3.2082 no 2_546
H18B H14A 3.2713 no 1_455
H18C C5 3.3382 no 2_546
H18C C6 3.0315 no 2_546
H18C H5 2.8983 no 2_546
H18C H6 2.2625 no 2_546
H19A C20 3.3796 no 3_556
H19A H19A 3.4663 no 3_556
H19A H20A 3.0922 no 3_556
H19A H20B 2.7797 no 3_556
H19A H23C 3.4478 no 3_556
H19A H24B 3.4221 no 1_545
H19B F4 2.8973 no 2_546
H19B C23 3.5901 no 3_556
H19B H20B 3.0177 no 3_556
H19B H23C 2.7424 no 3_556
H19B H24B 3.2930 no 1_545
H19C F4 3.3691 no 2_546
H19C H3A 3.5015 no 1_545
H19C H24B 3.0891 no 1_545
H20A C16 3.1508 no 1_455
H20A H14A 3.4848 no 1_455
H20A H16A 2.8532 no 1_455
H20A H16B 2.5673 no 1_455
H20A H19A 3.0922 no 3_556
H20A H23C 3.2459 no 3_556
H20A H24A 3.1953 no 3_566
H20B C19 3.3432 no 3_556
H20B C24 3.3296 no 3_566
H20B H19A 2.7797 no 3_556
H20B H19B 3.0177 no 3_556
H20B H24A 2.9284 no 3_566
H20B H24B 3.3455 no 3_566
H20B H24C 3.1699 no 3_566
H20C F1 3.1411 no 2_556
H20C F3 2.7450 no 2_556
H20C F4 3.5633 no 2_556
H20C C24 3.4246 no 3_566
H20C B1 3.3501 no 2_556
H20C H16B 3.1488 no 1_455
H20C H24A 2.7508 no 3_566
H20C H24C 3.2672 no 3_566
H22A C10 3.5215 no 3_656
H22A H10A 3.1220 no 3_656
H22A H10B 3.0995 no 3_656
H22A H16B 3.4609 no 3_666
H22A H16C 3.3572 no 3_666
H22A H22B 3.5127 no 3_666
H22A H22C 3.4146 no 3_666
H22B O1 3.0569 no 3_656
H22B H10A 3.1449 no 3_656
H22B H22A 3.5127 no 3_666
H22B H22C 3.4764 no 3_666
H22C O1 3.5669 no 1_565
H22C H12B 3.5412 no 1_565
H22C H22A 3.4146 no 3_666
H22C H22B 3.4764 no 3_666
H23A C10 3.5783 no 3_656
H23A C16 3.4812 no 3_656
H23A H10A 3.0389 no 3_656
H23A H10C 3.3016 no 3_656
H23A H16A 2.6896 no 3_656
H23A H16C 3.5099 no 3_656
H23B F3 2.6186 no 4_454
H23B C10 2.8345 no 3_656
H23B B1 3.5704 no 4_454
H23B H10A 2.6819 no 3_656
H23B H10B 2.8595 no 3_656
H23B H10C 2.4891 no 3_656
H23B H16A 2.9768 no 3_656
H23C F3 3.5135 no 4_454
H23C C19 3.5097 no 3_556
H23C H16A 3.4465 no 3_656
H23C H19A 3.4478 no 3_556
H23C H19B 2.7424 no 3_556
H23C H20A 3.2459 no 3_556
H24A F3 2.9011 no 4_454
H24A C20 3.1297 no 3_566
H24A H16B 3.0311 no 3_666
H24A H20A 3.1953 no 3_566
H24A H20B 2.9284 no 3_566
H24A H20C 2.7508 no 3_566
H24A H24C 3.0801 no 3_566
H24B C19 3.4573 no 1_565
H24B H19A 3.4221 no 1_565
H24B H19B 3.2930 no 1_565
H24B H19C 3.0891 no 1_565
H24B H20B 3.3455 no 3_566
H24B H24C 3.4206 no 3_566
H24C C24 3.0596 no 3_566
H24C H20B 3.1699 no 3_566
H24C H20C 3.2672 no 3_566
H24C H24A 3.0801 no 3_566
H24C H24B 3.4206 no 3_566
H24C H24C 2.3011 no 3_566

loop_
_geom_torsion_atom_site_label_1
_geom_torsion_atom_site_label_2
_geom_torsion_atom_site_label_3
_geom_torsion_atom_site_label_4
_geom_torsion
_geom_torsion_publ_flag
P1 Ir1 N1 C4 -13.3(4) no
P1 Ir1 N1 C8 169.5(4) no
N1 Ir1 P1 C2 20.64(17) no
N1 Ir1 P1 C9 131.10(18) no
N1 Ir1 P1 C13 -92.26(18) no
C1 Ir1 P1 C2 -156.1(3) no
C1 Ir1 P1 C9 -45.6(3) no
C1 Ir1 P1 C13 91.0(3) no
P2 Ir1 N1 C4 167.6(4) no
P2 Ir1 N1 C8 -9.6(4) no
N1 Ir1 P2 C3 18.58(17) no
N1 Ir1 P2 C17 -94.28(18) no
N1 Ir1 P2 C21 129.56(18) no
C1 Ir1 P2 C3 -164.7(3) no
C1 Ir1 P2 C17 82.4(3) no
C1 Ir1 P2 C21 -53.7(3) no
Ir1 P1 C2 C4 -28.9(4) no
Ir1 P1 C9 C10 86.1(4) no
Ir1 P1 C9 C11 -153.3(3) no
Ir1 P1 C9 C12 -33.0(5) no
Ir1 P1 C13 C14 -179.0(3) no
Ir1 P1 C13 C15 62.4(5) no
Ir1 P1 C13 C16 -53.8(5) no
C2 P1 C9 C10 -166.3(4) no
C2 P1 C9 C11 -45.7(5) no
C2 P1 C9 C12 74.6(5) no
C9 P1 C2 C4 -149.5(4) no
C2 P1 C13 C14 72.2(5) no
C2 P1 C13 C15 -46.4(5) no
C2 P1 C13 C16 -162.6(4) no
C13 P1 C2 C4 91.9(5) no
C9 P1 C13 C14 -40.6(6) no
C9 P1 C13 C15 -159.1(4) no
C9 P1 C13 C16 84.7(5) no
C13 P1 C9 C10 -52.2(5) no
C13 P1 C9 C11 68.5(5) no
C13 P1 C9 C12 -171.3(4) no
Ir1 P2 C3 C8 -28.3(5) no
Ir1 P2 C17 C18 60.9(5) no
Ir1 P2 C17 C19 -56.5(5) no
Ir1 P2 C17 C20 179.9(4) no
Ir1 P2 C21 C22 -30.5(6) no
Ir1 P2 C21 C23 87.8(5) no
Ir1 P2 C21 C24 -150.0(3) no
C3 P2 C17 C18 -47.2(5) no
C3 P2 C17 C19 -164.6(4) no
C3 P2 C17 C20 71.8(5) no
C17 P2 C3 C8 90.6(5) no
C3 P2 C21 C22 77.8(6) no
C3 P2 C21 C23 -163.9(5) no
C3 P2 C21 C24 -41.7(6) no
C21 P2 C3 C8 -151.4(5) no
C17 P2 C21 C22 -167.8(5) no
C17 P2 C21 C23 -49.5(6) no
C17 P2 C21 C24 72.7(6) no
C21 P2 C17 C18 -159.6(4) no
C21 P2 C17 C19 82.9(5) no
C21 P2 C17 C20 -40.7(6) no
Ir1 N1 C4 C2 -3.2(8) no
Ir1 N1 C4 C5 179.5(4) no
Ir1 N1 C8 C3 -7.4(7) no
Ir1 N1 C8 C7 177.0(4) no
C4 N1 C8 C3 175.3(5) no
C4 N1 C8 C7 -0.2(9) no
C8 N1 C4 C2 174.1(5) no
C8 N1 C4 C5 -3.3(9) no
P1 C2 C4 N1 23.6(8) no
P1 C2 C4 C5 -159.0(5) no
P2 C3 C8 N1 25.8(8) no
P2 C3 C8 C7 -158.7(5) no
N1 C4 C5 C6 4.9(10) no
C2 C4 C5 C6 -172.3(6) no
C4 C5 C6 C7 -3.0(11) no
C5 C6 C7 C8 -0.4(11) no
C6 C7 C8 N1 2.1(10) no
C6 C7 C8 C3 -173.3(6) no
